data_2237203
loop_
_publ_author_name
'Scalzullo, Stefania M.'
'Khorasani, Sanaz'
'Michael, Joseph P.'

_publ_section_title
;
 1-(2-Hydroxy-4,5-dimethoxyphenyl)ethanone
;
_journal_coeditor_code NK2196
_journal_issue 1
_journal_name_full 'Acta Crystallographica Section E'
_journal_page_first o139
_journal_paper_doi 10.1107/S1600536812051057
_journal_volume 69
_journal_year 2013
_chemical_formula_iupac 'C10 H12 O4'
_chemical_formula_moiety 'C10 H12 O4'
_chemical_formula_sum 'C10 H12 O4'
_chemical_formula_weight 196.20
_chemical_name_systematic
;
1-(2-Hydroxy-4,5-dimethoxyphenyl)ethanone
;
_space_group_IT_number 29
_symmetry_cell_setting orthorhombic
_symmetry_space_group_name_Hall 'P 2c -2ac'
_symmetry_space_group_name_H-M 'P c a 21'
_atom_sites_solution_hydrogens geom
_atom_sites_solution_primary direct
_atom_sites_solution_secondary difmap
_audit_creation_method SHELXL-97
_cell_angle_alpha 90.00
_cell_angle_beta 90.00
_cell_angle_gamma 90.00
_cell_formula_units_Z 4
_cell_length_a 19.1740(12)
_cell_length_b 5.5026(3)
_cell_length_c 8.9956(5)
_cell_measurement_reflns_used 2177
_cell_measurement_temperature 173(2)
_cell_measurement_theta_max 27.65
_cell_measurement_theta_min 3.11
_cell_volume 949.10(9)
_computing_cell_refinement 'SAINT (Bruker, 2005)'
_computing_data_collection 'APEX2 (Bruker, 2005)'
_computing_data_reduction 'SAINT (Bruker, 2005)'
_computing_molecular_graphics
;
<i>ORTEP-3 for Windows</i> (Farrugia, 2012) and <i>SCHAKAL99</i>
(Keller, 1999)
;
_computing_publication_material
;
<i>WinGX</i> (Farrugia, 2012) and <i>PLATON</i> (Spek, 2009)
;
_computing_structure_refinement 'SHELXL97 (Sheldrick, 2008)'
_computing_structure_solution 'SHELXS97 (Sheldrick, 2008)'
_diffrn_ambient_temperature 173(2)
_diffrn_measured_fraction_theta_full 0.998
_diffrn_measured_fraction_theta_max 0.998
_diffrn_measurement_device_type 'Bruker APEXII CCD'
_diffrn_measurement_method '\f and \w scans'
_diffrn_radiation_monochromator graphite
_diffrn_radiation_source 'fine-focus sealed tube'
_diffrn_radiation_type MoK\a
_diffrn_radiation_wavelength 0.71073
_diffrn_reflns_av_R_equivalents 0.0317
_diffrn_reflns_av_sigmaI/netI 0.0263
_diffrn_reflns_limit_h_max 24
_diffrn_reflns_limit_h_min -25
_diffrn_reflns_limit_k_max 7
_diffrn_reflns_limit_k_min -7
_diffrn_reflns_limit_l_max 10
_diffrn_reflns_limit_l_min -11
_diffrn_reflns_number 4718
_diffrn_reflns_theta_full 28.00
_diffrn_reflns_theta_max 28.00
_diffrn_reflns_theta_min 2.12
_diffrn_standards_number 0
_exptl_absorpt_coefficient_mu 0.106
_exptl_absorpt_correction_type none
_exptl_crystal_colour colourless
_exptl_crystal_density_diffrn 1.373
_exptl_crystal_density_method 'not measured'
_exptl_crystal_description block
_exptl_crystal_F_000 416
_exptl_crystal_size_max 0.41
_exptl_crystal_size_mid 0.32
_exptl_crystal_size_min 0.20
_refine_diff_density_max 0.204
_refine_diff_density_min -0.176
_refine_ls_extinction_method none
_refine_ls_goodness_of_fit_ref 1.058
_refine_ls_hydrogen_treatment mixed
_refine_ls_matrix_type full
_refine_ls_number_parameters 134
_refine_ls_number_reflns 1214
_refine_ls_number_restraints 1
_refine_ls_restrained_S_all 1.058
_refine_ls_R_factor_all 0.0383
_refine_ls_R_factor_gt 0.0318
_refine_ls_shift/su_max 0.000
_refine_ls_shift/su_mean 0.000
_refine_ls_structure_factor_coef Fsqd
_refine_ls_weighting_details 'calc w=1/[\s^2^(Fo^2^)+(0.0504P)^2^+0.0546P] where P=(Fo^2^+2Fc^2^)/3'
_refine_ls_weighting_scheme calc
_refine_ls_wR_factor_gt 0.0820
_refine_ls_wR_factor_ref 0.0850
_reflns_number_gt 1106
_reflns_number_total 1214
_reflns_threshold_expression I>2sigma(I)
_cod_data_source_file nk2196.cif
_cod_data_source_block I
_cod_database_code 2237203
_cod_database_fobs_code 2237203

loop_
_symmetry_equiv_pos_as_xyz
'x, y, z'
'-x, -y, z+1/2'
'x+1/2, -y, z'
'-x+1/2, y, z+1/2'

loop_
_atom_site_type_symbol
_atom_site_label
_atom_site_fract_x
_atom_site_fract_y
_atom_site_fract_z
_atom_site_U_iso_or_equiv
_atom_site_adp_type
_atom_site_calc_flag
_atom_site_refinement_flags
_atom_site_occupancy
_atom_site_symmetry_multiplicity
C C1 0.34395(9) -0.0487(3) 0.3973(2) 0.0287(4) Uani d . 1 1
C C2 0.30480(9) 0.1288(3) 0.4721(2) 0.0322(4) Uani d . 1 1
C C3 0.33683(9) 0.2885(3) 0.5713(2) 0.0307(4) Uani d . 1 1
H H3 0.3100 0.4093 0.6205 0.037 Uiso calc R 1 1
C C4 0.40755(9) 0.2705(3) 0.59765(19) 0.0262(4) Uani d . 1 1
C C5 0.44769(8) 0.0884(3) 0.5258(2) 0.0248(4) Uani d . 1 1
C C6 0.41609(9) -0.0644(3) 0.4263(2) 0.0271(4) Uani d . 1 1
H H6 0.4432 -0.1829 0.3758 0.033 Uiso calc R 1 1
C C7 0.30942(10) -0.2140(4) 0.2923(2) 0.0346(4) Uani d . 1 1
C C8 0.35122(11) -0.4047(4) 0.2122(3) 0.0395(5) Uani d . 1 1
H H8A 0.3210 -0.4921 0.1425 0.059 Uiso calc R 1 1
H H8B 0.3706 -0.5194 0.2845 0.059 Uiso calc R 1 1
H H8C 0.3893 -0.3269 0.1573 0.059 Uiso calc R 1 1
C C9 0.40535(10) 0.5915(3) 0.7748(3) 0.0357(4) Uani d . 1 1
H H9A 0.3838 0.7080 0.7064 0.053 Uiso calc R 1 1
H H9B 0.4368 0.6778 0.8426 0.053 Uiso calc R 1 1
H H9C 0.3690 0.5091 0.8323 0.053 Uiso calc R 1 1
C C10 0.55610(10) -0.1202(3) 0.5150(3) 0.0364(5) Uani d . 1 1
H H10A 0.5342 -0.2712 0.5491 0.055 Uiso calc R 1 1
H H10B 0.6036 -0.1097 0.5548 0.055 Uiso calc R 1 1
H H10C 0.5578 -0.1188 0.4061 0.055 Uiso calc R 1 1
O O1 0.23555(7) 0.1547(3) 0.4504(2) 0.0469(4) Uani d . 1 1
O O2 0.44429(7) 0.4153(2) 0.69134(15) 0.0308(3) Uani d . 1 1
O O3 0.51633(6) 0.0824(3) 0.56605(17) 0.0321(3) Uani d . 1 1
O O4 0.24611(9) -0.2002(3) 0.2697(2) 0.0501(4) Uani d . 1 1
H H1 0.2231(13) 0.032(5) 0.385(4) 0.061(8) Uiso d . 1 1

loop_
_atom_site_aniso_label
_atom_site_aniso_U_11
_atom_site_aniso_U_22
_atom_site_aniso_U_33
_atom_site_aniso_U_12
_atom_site_aniso_U_13
_atom_site_aniso_U_23
C1 0.0269(9) 0.0322(9) 0.0270(9) -0.0045(7) -0.0010(7) 0.0009(8)
C2 0.0227(8) 0.0382(10) 0.0357(10) -0.0005(8) 0.0018(8) 0.0028(9)
C3 0.0280(8) 0.0334(9) 0.0308(10) 0.0027(7) 0.0050(8) 0.0000(8)
C4 0.0297(9) 0.0267(8) 0.0222(8) -0.0035(7) 0.0024(7) 0.0010(7)
C5 0.0214(8) 0.0284(8) 0.0247(8) -0.0017(7) 0.0017(7) 0.0017(7)
C6 0.0278(8) 0.0279(8) 0.0257(9) -0.0015(7) 0.0036(7) -0.0002(7)
C7 0.0331(10) 0.0384(10) 0.0322(10) -0.0113(8) -0.0023(8) 0.0015(9)
C8 0.0439(12) 0.0401(11) 0.0345(10) -0.0141(9) 0.0022(9) -0.0072(9)
C9 0.0424(11) 0.0304(9) 0.0342(9) 0.0044(7) 0.0023(9) -0.0072(8)
C10 0.0279(8) 0.0346(9) 0.0468(12) 0.0064(8) -0.0022(9) -0.0067(9)
O1 0.0229(7) 0.0571(9) 0.0608(11) 0.0031(7) -0.0054(7) -0.0103(9)
O2 0.0298(7) 0.0323(6) 0.0304(7) 0.0003(5) -0.0003(5) -0.0072(6)
O3 0.0235(6) 0.0356(6) 0.0371(7) 0.0029(5) -0.0026(5) -0.0097(6)
O4 0.0327(7) 0.0585(9) 0.0589(10) -0.0089(7) -0.0106(8) -0.0106(9)

loop_
_atom_type_symbol
_atom_type_description
_atom_type_scat_dispersion_real
_atom_type_scat_dispersion_imag
_atom_type_scat_source
C C 0.0033 0.0000 'International Tables Vol C Tables 4.2.6.8 and 6.1.1.4'
H H 0.0000 0.0000 'International Tables Vol C Tables 4.2.6.8 and 6.1.1.4'
O O 0.0106 0.0000 'International Tables Vol C Tables 4.2.6.8 and 6.1.1.4'

loop_
_geom_angle_atom_site_label_1
_geom_angle_atom_site_label_2
_geom_angle_atom_site_label_3
_geom_angle
C2 C1 C6 118.60(16)
C2 C1 C7 119.87(16)
C6 C1 C7 121.53(16)
O1 C2 C3 117.31(18)
O1 C2 C1 122.06(18)
C3 C2 C1 120.63(15)
C4 C3 C2 119.84(16)
C4 C3 H3 120.1
C2 C3 H3 120.1
O2 C4 C3 125.10(16)
O2 C4 C5 114.56(15)
C3 C4 C5 120.33(16)
O3 C5 C6 125.79(15)
O3 C5 C4 114.79(15)
C6 C5 C4 119.42(15)
C5 C6 C1 121.15(15)
C5 C6 H6 119.4
C1 C6 H6 119.4
O4 C7 C1 120.76(19)
O4 C7 C8 119.24(18)
C1 C7 C8 120.00(17)
C7 C8 H8A 109.5
C7 C8 H8B 109.5
H8A C8 H8B 109.5
C7 C8 H8C 109.5
H8A C8 H8C 109.5
H8B C8 H8C 109.5
O2 C9 H9A 109.5
O2 C9 H9B 109.5
H9A C9 H9B 109.5
O2 C9 H9C 109.5
H9A C9 H9C 109.5
H9B C9 H9C 109.5
O3 C10 H10A 109.5
O3 C10 H10B 109.5
H10A C10 H10B 109.5
O3 C10 H10C 109.5
H10A C10 H10C 109.5
H10B C10 H10C 109.5
C2 O1 H1 105.6(16)
C4 O2 C9 116.82(14)
C5 O3 C10 116.68(14)

loop_
_geom_bond_atom_site_label_1
_geom_bond_atom_site_label_2
_geom_bond_distance
C1 C2 1.403(3)
C1 C6 1.410(2)
C1 C7 1.469(3)
C2 O1 1.349(2)
C2 C3 1.395(3)
C3 C4 1.380(2)
C3 H3 0.9500
C4 O2 1.357(2)
C4 C5 1.419(2)
C5 O3 1.365(2)
C5 C6 1.370(2)
C6 H6 0.9500
C7 O4 1.233(2)
C7 C8 1.504(3)
C8 H8A 0.9800
C8 H8B 0.9800
C8 H8C 0.9800
C9 O2 1.436(2)
C9 H9A 0.9800
C9 H9B 0.9800
C9 H9C 0.9800
C10 O3 1.426(2)
C10 H10A 0.9800
C10 H10B 0.9800
C10 H10C 0.9800
O1 H1 0.93(3)

loop_
_geom_hbond_atom_site_label_D
_geom_hbond_atom_site_label_H
_geom_hbond_atom_site_label_A
_geom_hbond_site_symmetry_A
_geom_hbond_distance_DH
_geom_hbond_distance_HA
_geom_hbond_distance_DA
_geom_hbond_angle_DHA
_geom_hbond_publ_flag
O1 H1 O4 . 0.93(3) 1.71(3) 2.549(2) 150(2) y
C8 H8C O3 2_654 0.98 2.40 3.365(2) 168 y
C9 H9B O3 2_665 0.98 2.57 3.513(3) 162 y
C10 H10C O2 2_654 0.98 2.53 3.334(3) 139 y
C8 H8B Cg1 1_545 0.98 2.80 3.738(3) 160 y
C9 H9A Cg1 1_565 0.98 2.90 3.828(3) 158 y

loop_
_geom_torsion_atom_site_label_1
_geom_torsion_atom_site_label_2
_geom_torsion_atom_site_label_3
_geom_torsion_atom_site_label_4
_geom_torsion
C6 C1 C2 O1 -179.90(19)
C7 C1 C2 O1 -0.3(3)
C6 C1 C2 C3 0.9(3)
C7 C1 C2 C3 -179.47(17)
O1 C2 C3 C4 -179.95(18)
C1 C2 C3 C4 -0.7(3)
C2 C3 C4 O2 179.97(17)
C2 C3 C4 C5 -0.8(3)
O2 C4 C5 O3 2.1(2)
C3 C4 C5 O3 -177.21(16)
O2 C4 C5 C6 -178.53(15)
C3 C4 C5 C6 2.2(2)
O3 C5 C6 C1 177.32(16)
C4 C5 C6 C1 -2.0(2)
C2 C1 C6 C5 0.5(2)
C7 C1 C6 C5 -179.13(17)
C2 C1 C7 O4 -0.6(3)
C6 C1 C7 O4 178.99(19)
C2 C1 C7 C8 -179.90(17)
C6 C1 C7 C8 -0.3(3)
C3 C4 O2 C9 3.5(3)
C5 C4 O2 C9 -175.75(15)
C6 C5 O3 C10 -8.9(3)
C4 C5 O3 C10 170.47(16)

loop_
_cod_related_entry_id
_cod_related_entry_database
_cod_related_entry_code
1 ChemSpider 616348
